data_2232053
loop_
_publ_author_name
'Fun, Hoong-Kun'
'Chantrapromma, Suchada'
'Suwunwong, Thitipone'

_publ_section_title
;
 (2<i>E</i>)-1-(Pyridin-2-yl)-3-(2,4,6-trimethoxyphenyl)prop-2-en-1-one
;
_journal_coeditor_code RZ2642
_journal_issue 10
_journal_name_full 'Acta Crystallographica Section E'
_journal_page_first o2789
_journal_page_last o2790
_journal_paper_doi 10.1107/S1600536811039110
_journal_volume 67
_journal_year 2011
_chemical_formula_iupac 'C17 H17 N O4'
_chemical_formula_moiety 'C17 H17 N O4'
_chemical_formula_sum 'C17 H17 N O4'
_chemical_formula_weight 299.32
_chemical_melting_point_gt 392
_chemical_melting_point_lt 393
_chemical_name_common
;
(2<i>E</i>)-1-(pyridin-2-yl)-3-(2,4,6-trimethoxyphenyl)prop-2-en-1-one
;
_chemical_name_systematic
;
(2<i>E</i>)-1-(Pyridin-2-yl)-3-(2,4,6-trimethoxyphenyl)prop-2-en-1-one
;
_space_group_IT_number 43
_symmetry_cell_setting orthorhombic
_symmetry_space_group_name_Hall 'F 2 -2d'
_symmetry_space_group_name_H-M 'F d d 2'
_atom_sites_solution_hydrogens geom
_atom_sites_solution_primary direct
_atom_sites_solution_secondary difmap
_audit_creation_method SHELXL-97
_cell_angle_alpha 90.00
_cell_angle_beta 90.00
_cell_angle_gamma 90.00
_cell_formula_units_Z 16
_cell_length_a 31.563(2)
_cell_length_b 44.508(3)
_cell_length_c 3.9504(3)
_cell_measurement_reflns_used 2309
_cell_measurement_temperature 100
_cell_measurement_theta_max 30.00
_cell_measurement_theta_min 1.58
_cell_volume 5549.5(7)
_computing_cell_refinement 'SAINT (Bruker, 2005)'
_computing_data_collection 'APEX2 (Bruker, 2005)'
_computing_data_reduction 'SAINT (Bruker, 2005)'
_computing_molecular_graphics 'SHELXTL (Sheldrick, 2008)'
_computing_publication_material
;
SHELXTL (Sheldrick, 2008) and PLATON (Spek, 2009)
;
_computing_structure_refinement 'SHELXTL (Sheldrick, 2008)'
_computing_structure_solution 'SHELXTL (Sheldrick, 2008)'
_diffrn_ambient_temperature 100
_diffrn_measured_fraction_theta_full 1.000
_diffrn_measured_fraction_theta_max 1.000
_diffrn_measurement_device_type 'Bruker APEXII CCD area detector'
_diffrn_measurement_method '\f and \w scans'
_diffrn_radiation_monochromator graphite
_diffrn_radiation_source 'sealed tube'
_diffrn_radiation_type MoK\a
_diffrn_radiation_wavelength 0.71073
_diffrn_reflns_av_R_equivalents 0.1002
_diffrn_reflns_av_sigmaI/netI 0.0426
_diffrn_reflns_limit_h_max 44
_diffrn_reflns_limit_h_min -44
_diffrn_reflns_limit_k_max 62
_diffrn_reflns_limit_k_min -62
_diffrn_reflns_limit_l_max 5
_diffrn_reflns_limit_l_min -5
_diffrn_reflns_number 31465
_diffrn_reflns_theta_full 30.00
_diffrn_reflns_theta_max 30.00
_diffrn_reflns_theta_min 1.58
_diffrn_standards_number 0
_exptl_absorpt_coefficient_mu 0.103
_exptl_absorpt_correction_T_max 0.9960
_exptl_absorpt_correction_T_min 0.9429
_exptl_absorpt_correction_type multi-scan
_exptl_absorpt_process_details '(SADABS; Bruker, 2005)'
_exptl_crystal_colour 'Pale yellow'
_exptl_crystal_density_diffrn 1.433
_exptl_crystal_density_method 'not measured'
_exptl_crystal_description Plate
_exptl_crystal_F_000 2528
_exptl_crystal_size_max 0.58
_exptl_crystal_size_mid 0.14
_exptl_crystal_size_min 0.04
_refine_diff_density_max 0.230
_refine_diff_density_min -0.274
_refine_ls_extinction_method none
_refine_ls_goodness_of_fit_ref 1.090
_refine_ls_hydrogen_treatment refall
_refine_ls_matrix_type full
_refine_ls_number_parameters 267
_refine_ls_number_reflns 2309
_refine_ls_number_restraints 1
_refine_ls_restrained_S_all 1.090
_refine_ls_R_factor_all 0.0578
_refine_ls_R_factor_gt 0.0431
_refine_ls_shift/su_max 0.001
_refine_ls_shift/su_mean 0.001
_refine_ls_structure_factor_coef Fsqd
_refine_ls_weighting_details 'calc w=1/[\s^2^(Fo^2^)+(0.0467P)^2^+4.8268P] where P=(Fo^2^+2Fc^2^)/3'
_refine_ls_weighting_scheme calc
_refine_ls_wR_factor_gt 0.0959
_refine_ls_wR_factor_ref 0.1046
_reflns_number_gt 1908
_reflns_number_total 2309
_reflns_threshold_expression 'I > 2\s(I)'
_cod_data_source_file rz2642.cif
_cod_data_source_block I
_cod_original_cell_volume 5549.6(7)
_cod_database_code 2232053
_cod_database_fobs_code 2232053

loop_
_symmetry_equiv_pos_as_xyz
'x, y, z'
'-x, -y, z'
'-x+1/4, y+1/4, z+1/4'
'x+3/4, -y+3/4, z+1/4'
'x, y+1/2, z+1/2'
'-x, -y+1/2, z+1/2'
'-x+1/4, y+3/4, z+3/4'
'x+3/4, -y+5/4, z+3/4'
'x+1/2, y, z+1/2'
'-x+1/2, -y, z+1/2'
'-x+3/4, y+1/4, z+3/4'
'x+5/4, -y+3/4, z+3/4'
'x+1/2, y+1/2, z'
'-x+1/2, -y+1/2, z'
'-x+3/4, y+3/4, z+1/4'
'x+5/4, -y+5/4, z+1/4'

loop_
_atom_site_type_symbol
_atom_site_label
_atom_site_fract_x
_atom_site_fract_y
_atom_site_fract_z
_atom_site_U_iso_or_equiv
_atom_site_adp_type
_atom_site_calc_flag
_atom_site_occupancy
_atom_site_symmetry_multiplicity
O O1 0.18610(5) 0.11217(3) 1.2030(5) 0.0298(4) Uani d 1 1
O O2 0.07115(4) 0.04799(3) 1.1758(5) 0.0239(3) Uani d 1 1
O O3 0.05980(4) -0.04831(3) 0.6752(5) 0.0248(4) Uani d 1 1
O O4 0.19307(4) 0.00496(3) 0.6918(5) 0.0242(4) Uani d 1 1
N N1 0.27419(5) 0.08486(4) 0.7393(6) 0.0245(4) Uani d 1 1
C C1 0.31419(7) 0.09271(5) 0.6662(7) 0.0263(5) Uani d 1 1
C C2 0.33299(7) 0.11932(5) 0.7701(7) 0.0266(5) Uani d 1 1
C C3 0.30912(7) 0.13912(5) 0.9612(7) 0.0270(5) Uani d 1 1
C C4 0.26779(7) 0.13153(5) 1.0406(7) 0.0254(5) Uani d 1 1
C C5 0.25139(6) 0.10419(4) 0.9256(7) 0.0225(4) Uani d 1 1
C C6 0.20685(6) 0.09511(4) 1.0251(7) 0.0226(4) Uani d 1 1
C C7 0.19132(7) 0.06578(4) 0.9048(7) 0.0228(4) Uani d 1 1
C C8 0.15391(7) 0.05521(4) 1.0129(7) 0.0228(4) Uani d 1 1
C C9 0.13222(6) 0.02737(4) 0.9251(6) 0.0213(4) Uani d 1 1
C C10 0.08883(6) 0.02411(4) 1.0100(6) 0.0217(4) Uani d 1 1
C C11 0.06569(6) -0.00125(4) 0.9267(7) 0.0225(4) Uani d 1 1
C C12 0.08555(6) -0.02465(4) 0.7554(6) 0.0216(4) Uani d 1 1
C C13 0.12828(6) -0.02332(4) 0.6760(7) 0.0220(4) Uani d 1 1
C C14 0.15094(6) 0.00253(4) 0.7601(6) 0.0217(4) Uani d 1 1
C C15 0.02726(7) 0.04603(5) 1.2600(7) 0.0252(5) Uani d 1 1
C C16 0.07863(7) -0.07331(5) 0.5027(7) 0.0259(5) Uani d 1 1
C C17 0.21410(7) -0.02095(5) 0.5537(7) 0.0261(5) Uani d 1 1
H H1A 0.3305(7) 0.0785(5) 0.524(8) 0.023(6) Uiso d 1 1
H H2A 0.3622(7) 0.1239(5) 0.708(9) 0.027(6) Uiso d 1 1
H H3A 0.3216(7) 0.1581(5) 1.051(8) 0.025(6) Uiso d 1 1
H H4A 0.2489(7) 0.1445(5) 1.187(9) 0.030(7) Uiso d 1 1
H H8A 0.1375(8) 0.0676(6) 1.166(9) 0.039(8) Uiso d 1 1
H H11A 0.0350(7) -0.0029(5) 0.980(8) 0.023(6) Uiso d 1 1
H H11B 0.2095(7) 0.0554(5) 0.747(9) 0.025(6) Uiso d 1 1
H H13A 0.1415(7) -0.0402(5) 0.545(8) 0.025(6) Uiso d 1 1
H H15A 0.0101(8) 0.0457(6) 1.054(9) 0.033(8) Uiso d 1 1
H H15B 0.0223(8) 0.0281(6) 1.428(10) 0.038(7) Uiso d 1 1
H H15C 0.0194(7) 0.0634(5) 1.389(8) 0.024(7) Uiso d 1 1
H H16A 0.0549(7) -0.0874(5) 0.453(8) 0.023(6) Uiso d 1 1
H H16B 0.0916(7) -0.0668(5) 0.282(9) 0.023(6) Uiso d 1 1
H H16C 0.1003(8) -0.0827(5) 0.644(9) 0.031(7) Uiso d 1 1
H H17A 0.2010(8) -0.0257(6) 0.328(9) 0.030(8) Uiso d 1 1
H H17B 0.2445(7) -0.0160(5) 0.542(8) 0.025(6) Uiso d 1 1
H H17C 0.2105(7) -0.0383(5) 0.714(9) 0.028(7) Uiso d 1 1

loop_
_atom_site_aniso_label
_atom_site_aniso_U_11
_atom_site_aniso_U_22
_atom_site_aniso_U_33
_atom_site_aniso_U_12
_atom_site_aniso_U_13
_atom_site_aniso_U_23
O1 0.0320(8) 0.0216(7) 0.0360(11) -0.0005(6) 0.0043(8) -0.0058(8)
O2 0.0246(7) 0.0189(6) 0.0283(9) 0.0001(5) 0.0026(7) -0.0024(7)
O3 0.0251(7) 0.0175(6) 0.0317(10) -0.0026(5) 0.0018(7) -0.0032(7)
O4 0.0236(7) 0.0194(6) 0.0295(10) -0.0009(5) 0.0026(7) -0.0034(7)
N1 0.0284(9) 0.0189(8) 0.0264(11) 0.0003(6) -0.0011(8) -0.0007(8)
C1 0.0279(10) 0.0233(9) 0.0276(13) 0.0008(8) 0.0002(10) 0.0019(10)
C2 0.0290(11) 0.0239(9) 0.0270(13) -0.0012(8) -0.0014(10) 0.0061(10)
C3 0.0320(11) 0.0203(9) 0.0288(14) -0.0037(8) -0.0050(11) 0.0023(10)
C4 0.0313(11) 0.0197(9) 0.0251(12) -0.0004(8) -0.0021(10) 0.0009(9)
C5 0.0274(10) 0.0188(9) 0.0214(11) -0.0013(7) -0.0012(9) 0.0033(9)
C6 0.0267(10) 0.0185(9) 0.0224(11) 0.0004(7) -0.0010(9) 0.0029(9)
C7 0.0278(10) 0.0162(9) 0.0242(12) 0.0008(7) -0.0007(9) 0.0012(9)
C8 0.0266(10) 0.0173(8) 0.0245(12) 0.0013(7) -0.0014(9) 0.0017(9)
C9 0.0258(10) 0.0181(9) 0.0200(12) 0.0013(7) -0.0009(9) 0.0019(9)
C10 0.0287(10) 0.0162(8) 0.0201(11) 0.0015(7) -0.0017(9) 0.0011(9)
C11 0.0233(9) 0.0195(9) 0.0248(12) 0.0001(7) 0.0002(9) 0.0027(9)
C12 0.0287(10) 0.0156(8) 0.0206(12) -0.0024(7) -0.0039(9) 0.0021(8)
C13 0.0263(10) 0.0176(8) 0.0220(12) -0.0009(7) -0.0012(9) -0.0009(9)
C14 0.0245(10) 0.0191(9) 0.0214(12) 0.0007(7) -0.0014(9) 0.0028(9)
C15 0.0247(10) 0.0231(9) 0.0279(13) 0.0018(8) 0.0003(10) -0.0022(10)
C16 0.0305(11) 0.0179(9) 0.0292(13) -0.0016(8) -0.0011(10) -0.0026(10)
C17 0.0264(11) 0.0194(9) 0.0325(14) 0.0009(8) 0.0045(10) -0.0029(10)

loop_
_atom_type_symbol
_atom_type_description
_atom_type_scat_dispersion_real
_atom_type_scat_dispersion_imag
_atom_type_scat_source
C C 0.0033 0.0016 'International Tables Vol C Tables 4.2.6.8 and 6.1.1.4'
H H 0.0000 0.0000 'International Tables Vol C Tables 4.2.6.8 and 6.1.1.4'
N N 0.0061 0.0033 'International Tables Vol C Tables 4.2.6.8 and 6.1.1.4'
O O 0.0106 0.0060 'International Tables Vol C Tables 4.2.6.8 and 6.1.1.4'

loop_
_geom_angle_atom_site_label_1
_geom_angle_atom_site_label_2
_geom_angle_atom_site_label_3
_geom_angle
C10 O2 C15 117.39(16)
C12 O3 C16 117.48(16)
C14 O4 C17 117.55(16)
C5 N1 C1 117.13(18)
N1 C1 C2 124.1(2)
N1 C1 H1A 116.3(13)
C2 C1 H1A 119.5(13)
C3 C2 C1 118.2(2)
C3 C2 H2A 121.2(15)
C1 C2 H2A 120.6(15)
C2 C3 C4 118.8(2)
C2 C3 H3A 121.3(14)
C4 C3 H3A 119.8(14)
C3 C4 C5 119.2(2)
C3 C4 H4A 123.1(13)
C5 C4 H4A 117.7(13)
N1 C5 C4 122.54(19)
N1 C5 C6 117.99(17)
C4 C5 C6 119.4(2)
O1 C6 C7 123.82(19)
O1 C6 C5 118.70(18)
C7 C6 C5 117.47(19)
C8 C7 C6 120.1(2)
C8 C7 H11B 124.1(14)
C6 C7 H11B 115.8(14)
C7 C8 C9 129.5(2)
C7 C8 H8A 118.2(15)
C9 C8 H8A 112.3(15)
C14 C9 C10 115.68(17)
C14 C9 C8 125.35(18)
C10 C9 C8 118.97(18)
O2 C10 C11 122.16(18)
O2 C10 C9 115.35(17)
C11 C10 C9 122.49(19)
C10 C11 C12 119.22(19)
C10 C11 H11A 121.7(14)
C12 C11 H11A 119.1(14)
O3 C12 C13 123.98(18)
O3 C12 C11 114.91(18)
C13 C12 C11 121.11(18)
C12 C13 C14 118.69(19)
C12 C13 H13A 119.3(13)
C14 C13 H13A 121.8(13)
O4 C14 C13 121.27(19)
O4 C14 C9 115.97(17)
C13 C14 C9 122.75(18)
O2 C15 H15A 110.2(17)
O2 C15 H15B 109.8(14)
H15A C15 H15B 115(2)
O2 C15 H15C 109.0(14)
H15A C15 H15C 108(2)
H15B C15 H15C 104(2)
O3 C16 H16A 105.8(14)
O3 C16 H16B 111.0(14)
H16A C16 H16B 108(2)
O3 C16 H16C 110.5(17)
H16A C16 H16C 112(2)
H16B C16 H16C 109(2)
O4 C17 H17A 108.4(15)
O4 C17 H17B 106.7(14)
H17A C17 H17B 114(2)
O4 C17 H17C 109.0(16)
H17A C17 H17C 111(2)
H17B C17 H17C 108(2)

loop_
_geom_bond_atom_site_label_1
_geom_bond_atom_site_label_2
_geom_bond_distance
O1 C6 1.224(3)
O2 C10 1.368(2)
O2 C15 1.427(3)
O3 C12 1.367(2)
O3 C16 1.434(3)
O4 C14 1.361(2)
O4 C17 1.438(3)
N1 C5 1.341(3)
N1 C1 1.342(3)
C1 C2 1.387(3)
C1 H1A 0.99(3)
C2 C3 1.383(3)
C2 H2A 0.97(2)
C3 C4 1.384(3)
C3 H3A 1.00(2)
C4 C5 1.398(3)
C4 H4A 1.01(3)
C5 C6 1.515(3)
C6 C7 1.474(3)
C7 C8 1.341(3)
C7 H11B 0.96(3)
C8 C9 1.458(3)
C8 H8A 0.97(3)
C9 C14 1.413(3)
C9 C10 1.417(3)
C10 C11 1.384(3)
C11 C12 1.392(3)
C11 H11A 0.99(2)
C12 C13 1.386(3)
C13 C14 1.395(3)
C13 H13A 1.00(3)
C15 H15A 0.98(3)
C15 H15B 1.05(3)
C15 H15C 0.96(3)
C16 H16A 1.00(2)
C16 H16B 1.01(3)
C16 H16C 0.98(3)
C17 H17A 1.01(3)
C17 H17B 0.99(2)
C17 H17C 1.00(3)

loop_
_geom_hbond_atom_site_label_D
_geom_hbond_atom_site_label_H
_geom_hbond_atom_site_label_A
_geom_hbond_site_symmetry_A
_geom_hbond_distance_DH
_geom_hbond_distance_HA
_geom_hbond_distance_DA
_geom_hbond_angle_DHA
_geom_hbond_publ_flag
C3 H3A O2 16_665 1.00(2) 2.45(3) 3.369(2) 157.8(17) y
C7 H11B O4 1_555 0.97(3) 2.31(2) 2.835(2) 113.1(18) y
C17 H17B O4 10_554 0.99(2) 2.46(2) 3.337(3) 148(2) y

loop_
_geom_torsion_atom_site_label_1
_geom_torsion_atom_site_label_2
_geom_torsion_atom_site_label_3
_geom_torsion_atom_site_label_4
_geom_torsion
C5 N1 C1 C2 -0.2(4)
N1 C1 C2 C3 0.0(4)
C1 C2 C3 C4 0.1(4)
C2 C3 C4 C5 -0.1(4)
C1 N1 C5 C4 0.3(3)
C1 N1 C5 C6 -177.1(2)
C3 C4 C5 N1 -0.1(4)
C3 C4 C5 C6 177.2(2)
N1 C5 C6 O1 178.0(2)
C4 C5 C6 O1 0.5(3)
N1 C5 C6 C7 -1.1(3)
C4 C5 C6 C7 -178.5(2)
O1 C6 C7 C8 -5.8(4)
C5 C6 C7 C8 173.2(2)
C6 C7 C8 C9 179.0(2)
C7 C8 C9 C14 14.7(4)
C7 C8 C9 C10 -165.6(2)
C15 O2 C10 C11 -0.4(3)
C15 O2 C10 C9 178.7(2)
C14 C9 C10 O2 178.7(2)
C8 C9 C10 O2 -1.0(3)
C14 C9 C10 C11 -2.2(3)
C8 C9 C10 C11 178.1(2)
O2 C10 C11 C12 179.5(2)
C9 C10 C11 C12 0.5(4)
C16 O3 C12 C13 0.9(3)
C16 O3 C12 C11 -179.1(2)
C10 C11 C12 O3 -178.1(2)
C10 C11 C12 C13 1.9(4)
O3 C12 C13 C14 177.6(2)
C11 C12 C13 C14 -2.3(3)
C17 O4 C14 C13 -4.7(3)
C17 O4 C14 C9 174.2(2)
C12 C13 C14 O4 179.2(2)
C12 C13 C14 C9 0.4(3)
C10 C9 C14 O4 -177.1(2)
C8 C9 C14 O4 2.6(3)
C10 C9 C14 C13 1.8(3)
C8 C9 C14 C13 -178.6(2)

loop_
_cod_related_entry_id
_cod_related_entry_database
_cod_related_entry_code
1 ChemSpider 30657069
